data_4107585
loop_
_publ_author_name
'Liangxing Wu'
'Kevin Burgess'

_publ_section_title
;
 Syntheses of Highly Fluorescent GFP-Chromophore Analogues
;
_journal_name_full 'Journal of the American Chemical Society'
_journal_page_first 4089
_journal_page_last 4096
_journal_paper_doi 10.1021/ja710388h
_journal_volume 130
_journal_year 2008
_chemical_formula_sum 'C17 H15 B F2 I N3 O'
_chemical_formula_weight 453.03
_chemical_name_systematic
;
 ?
;
_space_group_IT_number 2
_symmetry_cell_setting triclinic
_symmetry_space_group_name_Hall '-P 1'
_symmetry_space_group_name_H-M 'P -1'
_atom_sites_solution_hydrogens geom
_atom_sites_solution_primary direct
_atom_sites_solution_secondary difmap
_audit_creation_method SHELXL-97
_cell_angle_alpha 76.516(3)
_cell_angle_beta 68.717(3)
_cell_angle_gamma 79.799(3)
_cell_formula_units_Z 2
_cell_length_a 9.2865(19)
_cell_length_b 9.557(2)
_cell_length_c 11.180(2)
_cell_measurement_reflns_used 5795
_cell_measurement_temperature 110(2)
_cell_measurement_theta_max 27.48
_cell_measurement_theta_min 2.37
_cell_volume 894.4(3)
_computing_cell_refinement 'Bruker SMART'
_computing_data_collection 'Bruker SMART'
_computing_data_reduction 'Bruker SAINT'
_computing_molecular_graphics 'X-SEED (Barbour, 2001)'
_computing_publication_material 'Bruker SHELXTL'
_computing_structure_refinement 'SHELXL-97 (Sheldrick, 1997)'
_computing_structure_solution 'SHELXS-97 (Sheldrick, 1990)'
_diffrn_ambient_temperature 110(2)
_diffrn_measured_fraction_theta_full 0.987
_diffrn_measured_fraction_theta_max 0.987
_diffrn_measurement_device_type 'CCD area detector'
_diffrn_measurement_method 'phi and omega scans'
_diffrn_radiation_monochromator graphite
_diffrn_radiation_source 'fine-focus sealed tube'
_diffrn_radiation_type MoK\a
_diffrn_radiation_wavelength 0.71073
_diffrn_reflns_av_R_equivalents 0.0306
_diffrn_reflns_av_sigmaI/netI 0.0330
_diffrn_reflns_limit_h_max 12
_diffrn_reflns_limit_h_min -12
_diffrn_reflns_limit_k_max 12
_diffrn_reflns_limit_k_min -12
_diffrn_reflns_limit_l_max 14
_diffrn_reflns_limit_l_min -14
_diffrn_reflns_number 10362
_diffrn_reflns_theta_full 27.52
_diffrn_reflns_theta_max 27.52
_diffrn_reflns_theta_min 1.99
_exptl_absorpt_coefficient_mu 1.819
_exptl_absorpt_correction_T_max 0.8250
_exptl_absorpt_correction_T_min 0.6797
_exptl_absorpt_correction_type multi-scan
_exptl_absorpt_process_details 'SADABS; (Sheldrick, 2006)'
_exptl_crystal_colour red
_exptl_crystal_density_diffrn 1.682
_exptl_crystal_density_meas 0
_exptl_crystal_description block
_exptl_crystal_F_000 444
_exptl_crystal_size_max 0.23
_exptl_crystal_size_mid 0.16
_exptl_crystal_size_min 0.11
_refine_diff_density_max 1.265
_refine_diff_density_min -0.526
_refine_diff_density_rms 0.085
_refine_ls_extinction_method none
_refine_ls_goodness_of_fit_ref 1.075
_refine_ls_hydrogen_treatment constr
_refine_ls_matrix_type full
_refine_ls_number_parameters 229
_refine_ls_number_reflns 4068
_refine_ls_number_restraints 0
_refine_ls_restrained_S_all 1.075
_refine_ls_R_factor_all 0.0379
_refine_ls_R_factor_gt 0.0327
_refine_ls_shift/su_max 0.033
_refine_ls_shift/su_mean 0.001
_refine_ls_structure_factor_coef Fsqd
_refine_ls_weighting_details 'calc w=1/[\s^2^(Fo^2^)+(0.0380P)^2^+0.7262P] where P=(Fo^2^+2Fc^2^)/3'
_refine_ls_weighting_scheme calc
_refine_ls_wR_factor_gt 0.0778
_refine_ls_wR_factor_ref 0.0804
_reflns_number_gt 3694
_reflns_number_total 4068
_reflns_threshold_expression >2sigma(I)
_cod_data_source_file ja710388h-file002.cif
_cod_data_source_block kbb1016g
_cod_database_code 4107585

loop_
_symmetry_equiv_pos_as_xyz
'x, y, z'
'-x, -y, -z'

loop_
_atom_site_label
_atom_site_type_symbol
_atom_site_fract_x
_atom_site_fract_y
_atom_site_fract_z
_atom_site_U_iso_or_equiv
_atom_site_adp_type
_atom_site_occupancy
_atom_site_symmetry_multiplicity
_atom_site_calc_flag
_atom_site_refinement_flags
I1 I 1.18902(2) 0.485787(19) 0.265528(18) 0.04012(9) Uani 1 1 d .
B1 B 0.5900(3) 0.9435(3) 0.6795(3) 0.0210(5) Uani 1 1 d .
F1 F 0.70905(16) 0.86129(15) 0.72024(14) 0.0245(3) Uani 1 1 d .
F2 F 0.51308(18) 0.85593(17) 0.64571(14) 0.0291(3) Uani 1 1 d .
C1 C 0.4287(3) 1.1705(3) 0.7749(2) 0.0271(5) Uani 1 1 d .
C2 C 0.4976(3) 1.2641(3) 0.6592(2) 0.0244(5) Uani 1 1 d .
H2 H 0.4670 1.3651 0.6525 0.029 Uiso 1 1 calc R
C3 C 0.6085(3) 1.2128(3) 0.5556(2) 0.0209(5) Uani 1 1 d .
C4 C 0.3834(4) 0.9572(3) 0.9066(3) 0.0359(6) Uani 1 1 d .
C5 C 0.2820(4) 1.0624(4) 0.9711(3) 0.0480(9) Uani 1 1 d .
H5 H 0.2073 1.0453 1.0562 0.058 Uiso 1 1 calc R
C6 C 0.3078(4) 1.1975(3) 0.8905(3) 0.0395(7) Uani 1 1 d .
C7 C 0.4000(4) 0.7972(3) 0.9536(3) 0.0438(8) Uani 1 1 d .
H7A H 0.4083 0.7472 0.8838 0.066 Uiso 1 1 calc R
H7B H 0.3089 0.7698 1.0297 0.066 Uiso 1 1 calc R
H7C H 0.4937 0.7697 0.9781 0.066 Uiso 1 1 calc R
C8 C 0.2252(5) 1.3422(4) 0.9171(3) 0.0539(10) Uani 1 1 d .
H8A H 0.1206 1.3506 0.9123 0.081 Uiso 1 1 calc R
H8B H 0.2832 1.4186 0.8518 0.081 Uiso 1 1 calc R
H8C H 0.2177 1.3523 1.0044 0.081 Uiso 1 1 calc R
C9 C 0.6942(3) 1.2915(3) 0.4308(2) 0.0225(5) Uani 1 1 d .
C10 C 0.7738(3) 1.0513(2) 0.4451(2) 0.0192(4) Uani 1 1 d .
C11 C 0.8670(3) 0.9183(2) 0.4057(2) 0.0196(4) Uani 1 1 d .
C12 C 1.0285(3) 0.9190(3) 0.3490(2) 0.0225(5) Uani 1 1 d .
H12 H 1.0751 1.0037 0.3390 0.027 Uiso 1 1 calc R
C13 C 1.1205(3) 0.7970(3) 0.3074(2) 0.0249(5) Uani 1 1 d .
H13 H 1.2301 0.7973 0.2691 0.030 Uiso 1 1 calc R
C14 C 1.0504(3) 0.6740(3) 0.3224(2) 0.0261(5) Uani 1 1 d .
C15 C 0.8913(3) 0.6721(3) 0.3769(3) 0.0302(6) Uani 1 1 d .
H15 H 0.8450 0.5878 0.3850 0.036 Uiso 1 1 calc R
C16 C 0.7994(3) 0.7942(3) 0.4197(3) 0.0263(5) Uani 1 1 d .
H16 H 0.6900 0.7928 0.4586 0.032 Uiso 1 1 calc R
C17 C 0.8934(3) 1.2152(3) 0.2299(3) 0.0312(6) Uani 1 1 d .
H17A H 0.9983 1.2299 0.2227 0.047 Uiso 1 1 calc R
H17B H 0.8469 1.3031 0.1865 0.047 Uiso 1 1 calc R
H17C H 0.8991 1.1340 0.1881 0.047 Uiso 1 1 calc R
N1 N 0.4736(3) 1.0220(2) 0.7873(2) 0.0254(4) Uani 1 1 d .
N2 N 0.6609(2) 1.0643(2) 0.55855(19) 0.0190(4) Uani 1 1 d .
N3 N 0.7983(2) 1.1835(2) 0.3672(2) 0.0215(4) Uani 1 1 d .
O1 O 0.6879(2) 1.42015(19) 0.38106(19) 0.0298(4) Uani 1 1 d .

loop_
_atom_site_aniso_label
_atom_site_aniso_U_11
_atom_site_aniso_U_22
_atom_site_aniso_U_33
_atom_site_aniso_U_23
_atom_site_aniso_U_13
_atom_site_aniso_U_12
I1 0.05386(14) 0.02196(11) 0.03651(12) -0.01306(8) -0.00919(9) 0.01369(8)
B1 0.0204(13) 0.0177(12) 0.0224(13) -0.0033(10) -0.0043(10) -0.0020(10)
F1 0.0251(7) 0.0173(7) 0.0280(7) -0.0024(6) -0.0082(6) 0.0015(5)
F2 0.0293(8) 0.0323(8) 0.0267(8) -0.0054(6) -0.0055(6) -0.0139(7)
C1 0.0287(13) 0.0241(12) 0.0232(12) -0.0066(10) -0.0058(10) 0.0073(10)
C2 0.0239(12) 0.0208(11) 0.0276(13) -0.0072(10) -0.0093(10) 0.0046(9)
C3 0.0207(11) 0.0168(11) 0.0246(12) -0.0058(9) -0.0067(9) 0.0007(9)
C4 0.0375(15) 0.0325(15) 0.0245(13) -0.0005(11) -0.0014(11) 0.0044(12)
C5 0.0525(19) 0.0386(17) 0.0263(15) -0.0005(13) 0.0059(13) 0.0139(15)
C6 0.0440(17) 0.0360(16) 0.0225(13) -0.0051(12) -0.0003(12) 0.0125(13)
C7 0.0495(18) 0.0332(16) 0.0282(15) 0.0057(12) 0.0014(13) 0.0014(14)
C8 0.065(2) 0.0419(19) 0.0276(15) -0.0069(14) 0.0033(15) 0.0232(17)
C9 0.0194(11) 0.0199(11) 0.0267(12) -0.0079(10) -0.0047(9) 0.0001(9)
C10 0.0172(11) 0.0179(11) 0.0219(11) -0.0047(9) -0.0054(9) -0.0017(9)
C11 0.0212(11) 0.0162(10) 0.0208(11) -0.0051(9) -0.0069(9) 0.0011(9)
C12 0.0206(11) 0.0206(11) 0.0262(12) -0.0068(9) -0.0069(9) -0.0007(9)
C13 0.0211(12) 0.0281(13) 0.0242(12) -0.0073(10) -0.0066(9) 0.0021(10)
C14 0.0349(14) 0.0179(11) 0.0235(12) -0.0076(9) -0.0093(10) 0.0058(10)
C15 0.0366(15) 0.0190(12) 0.0331(14) -0.0093(10) -0.0058(11) -0.0050(11)
C16 0.0224(12) 0.0237(12) 0.0308(13) -0.0090(10) -0.0034(10) -0.0041(10)
C17 0.0315(14) 0.0242(13) 0.0246(13) -0.0004(10) 0.0024(11) -0.0003(11)
N1 0.0266(11) 0.0219(10) 0.0211(10) -0.0030(8) -0.0036(8) 0.0038(8)
N2 0.0184(9) 0.0162(9) 0.0207(9) -0.0048(7) -0.0049(7) 0.0009(7)
N3 0.0196(10) 0.0154(9) 0.0243(10) -0.0045(8) -0.0021(8) 0.0004(8)
O1 0.0296(10) 0.0160(8) 0.0351(10) -0.0032(7) -0.0027(8) 0.0002(7)

loop_
_atom_type_symbol
_atom_type_description
_atom_type_scat_dispersion_real
_atom_type_scat_dispersion_imag
_atom_type_scat_source
C C 0.0033 0.0016 'International Tables Vol C Tables 4.2.6.8 and 6.1.1.4'
H H 0.0000 0.0000 'International Tables Vol C Tables 4.2.6.8 and 6.1.1.4'
B B 0.0013 0.0007 'International Tables Vol C Tables 4.2.6.8 and 6.1.1.4'
N N 0.0061 0.0033 'International Tables Vol C Tables 4.2.6.8 and 6.1.1.4'
O O 0.0106 0.0060 'International Tables Vol C Tables 4.2.6.8 and 6.1.1.4'
F F 0.0171 0.0103 'International Tables Vol C Tables 4.2.6.8 and 6.1.1.4'
I I -0.4742 1.8119 'International Tables Vol C Tables 4.2.6.8 and 6.1.1.4'

loop_
_geom_angle_atom_site_label_1
_geom_angle_atom_site_label_2
_geom_angle_atom_site_label_3
_geom_angle
F2 B1 F1 110.0(2)
F2 B1 N1 109.5(2)
F1 B1 N1 111.2(2)
F2 B1 N2 110.0(2)
F1 B1 N2 109.25(19)
N1 B1 N2 106.76(19)
C2 C1 N1 120.3(2)
C2 C1 C6 130.9(3)
N1 C1 C6 108.7(2)
C3 C2 C1 121.0(2)
C3 C2 H2 119.5
C1 C2 H2 119.5
C2 C3 N2 122.8(2)
C2 C3 C9 129.1(2)
N2 C3 C9 108.1(2)
N1 C4 C5 109.0(3)
N1 C4 C7 122.4(3)
C5 C4 C7 128.6(3)
C4 C5 C6 108.9(3)
C4 C5 H5 125.6
C6 C5 H5 125.6
C5 C6 C1 105.7(3)
C5 C6 C8 128.2(3)
C1 C6 C8 126.1(3)
C4 C7 H7A 109.5
C4 C7 H7B 109.5
H7A C7 H7B 109.5
C4 C7 H7C 109.5
H7A C7 H7C 109.5
H7B C7 H7C 109.5
C6 C8 H8A 109.5
C6 C8 H8B 109.5
H8A C8 H8B 109.5
C6 C8 H8C 109.5
H8A C8 H8C 109.5
H8B C8 H8C 109.5
O1 C9 N3 123.6(2)
O1 C9 C3 132.6(2)
N3 C9 C3 103.8(2)
N2 C10 N3 110.3(2)
N2 C10 C11 127.4(2)
N3 C10 C11 122.2(2)
C16 C11 C12 119.5(2)
C16 C11 C10 122.0(2)
C12 C11 C10 118.5(2)
C13 C12 C11 120.4(2)
C13 C12 H12 119.8
C11 C12 H12 119.8
C12 C13 C14 119.1(2)
C12 C13 H13 120.4
C14 C13 H13 120.4
C15 C14 C13 121.2(2)
C15 C14 I1 119.24(19)
C13 C14 I1 119.58(19)
C14 C15 C16 119.6(2)
C14 C15 H15 120.2
C16 C15 H15 120.2
C15 C16 C11 120.2(2)
C15 C16 H16 119.9
C11 C16 H16 119.9
N3 C17 H17A 109.5
N3 C17 H17B 109.5
H17A C17 H17B 109.5
N3 C17 H17C 109.5
H17A C17 H17C 109.5
H17B C17 H17C 109.5
C4 N1 C1 107.7(2)
C4 N1 B1 125.7(2)
C1 N1 B1 126.2(2)
C10 N2 C3 107.84(19)
C10 N2 B1 129.5(2)
C3 N2 B1 122.66(19)
C10 N3 C9 109.9(2)
C10 N3 C17 127.7(2)
C9 N3 C17 121.5(2)

loop_
_geom_bond_atom_site_label_1
_geom_bond_atom_site_label_2
_geom_bond_distance
I1 C14 2.101(2)
B1 F2 1.381(3)
B1 F1 1.392(3)
B1 N1 1.541(3)
B1 N2 1.578(3)
C1 C2 1.395(4)
C1 N1 1.396(3)
C1 C6 1.412(4)
C2 C3 1.365(3)
C2 H2 0.9500
C3 N2 1.413(3)
C3 C9 1.436(3)
C4 N1 1.361(3)
C4 C5 1.388(4)
C4 C7 1.496(4)
C5 C6 1.395(4)
C5 H5 0.9500
C6 C8 1.497(4)
C7 H7A 0.9800
C7 H7B 0.9800
C7 H7C 0.9800
C8 H8A 0.9800
C8 H8B 0.9800
C8 H8C 0.9800
C9 O1 1.226(3)
C9 N3 1.413(3)
C10 N2 1.337(3)
C10 N3 1.360(3)
C10 C11 1.467(3)
C11 C16 1.390(3)
C11 C12 1.400(3)
C12 C13 1.385(3)
C12 H12 0.9500
C13 C14 1.390(4)
C13 H13 0.9500
C14 C15 1.380(4)
C15 C16 1.389(4)
C15 H15 0.9500
C16 H16 0.9500
C17 N3 1.457(3)
C17 H17A 0.9800
C17 H17B 0.9800
C17 H17C 0.9800

loop_
_geom_torsion_atom_site_label_1
_geom_torsion_atom_site_label_2
_geom_torsion_atom_site_label_3
_geom_torsion_atom_site_label_4
_geom_torsion
N1 C1 C2 C3 0.8(4)
C6 C1 C2 C3 -176.2(3)
C1 C2 C3 N2 -0.4(4)
C1 C2 C3 C9 -178.6(3)
N1 C4 C5 C6 0.4(4)
C7 C4 C5 C6 179.6(3)
C4 C5 C6 C1 -0.2(4)
C4 C5 C6 C8 179.0(4)
C2 C1 C6 C5 177.2(3)
N1 C1 C6 C5 -0.1(4)
C2 C1 C6 C8 -2.0(6)
N1 C1 C6 C8 -179.3(3)
C2 C3 C9 O1 -4.0(5)
N2 C3 C9 O1 177.7(3)
C2 C3 C9 N3 176.4(2)
N2 C3 C9 N3 -2.0(3)
N2 C10 C11 C16 49.1(4)
N3 C10 C11 C16 -133.5(3)
N2 C10 C11 C12 -132.7(3)
N3 C10 C11 C12 44.7(3)
C16 C11 C12 C13 -0.2(4)
C10 C11 C12 C13 -178.4(2)
C11 C12 C13 C14 0.1(4)
C12 C13 C14 C15 0.5(4)
C12 C13 C14 I1 -177.99(18)
C13 C14 C15 C16 -1.2(4)
I1 C14 C15 C16 177.4(2)
C14 C15 C16 C11 1.1(4)
C12 C11 C16 C15 -0.5(4)
C10 C11 C16 C15 177.7(2)
C5 C4 N1 C1 -0.4(4)
C7 C4 N1 C1 -179.7(3)
C5 C4 N1 B1 -173.6(3)
C7 C4 N1 B1 7.1(5)
C2 C1 N1 C4 -177.3(3)
C6 C1 N1 C4 0.3(3)
C2 C1 N1 B1 -4.1(4)
C6 C1 N1 B1 173.5(3)
F2 B1 N1 C4 58.7(3)
F1 B1 N1 C4 -63.1(3)
N2 B1 N1 C4 177.8(2)
F2 B1 N1 C1 -113.2(3)
F1 B1 N1 C1 124.9(3)
N2 B1 N1 C1 5.9(3)
N3 C10 N2 C3 -0.2(3)
C11 C10 N2 C3 177.5(2)
N3 C10 N2 B1 179.6(2)
C11 C10 N2 B1 -2.8(4)
C2 C3 N2 C10 -177.1(2)
C9 C3 N2 C10 1.4(3)
C2 C3 N2 B1 3.1(4)
C9 C3 N2 B1 -178.4(2)
F2 B1 N2 C10 -66.2(3)
F1 B1 N2 C10 54.7(3)
N1 B1 N2 C10 175.0(2)
F2 B1 N2 C3 113.6(2)
F1 B1 N2 C3 -125.5(2)
N1 B1 N2 C3 -5.3(3)
N2 C10 N3 C9 -1.1(3)
C11 C10 N3 C9 -178.9(2)
N2 C10 N3 C17 -170.1(2)
C11 C10 N3 C17 12.1(4)
O1 C9 N3 C10 -177.8(2)
C3 C9 N3 C10 1.9(3)
O1 C9 N3 C17 -8.0(4)
C3 C9 N3 C17 171.6(2)
